data_7005276
loop_
_publ_author_name
'Rodr\'iguez-Di\'eguez, A'
'Salinas-Castillo, A'
'Galli, S.'
'Masciocchi, N.'
'M Guti\'errez-Zorrilla, J'
'Vitoria, P.'
'Colacio, E.'

_publ_section_title
;
 Synthesis, X-ray structures and luminescence properties of three
 multidimensional metal-organic frameworks incorporating the versatile
 5-(pyrimidyl)tetrazolato bridging ligand.
;
_journal_issue 18
_journal_name_full 'Dalton transactions (Cambridge, England : 2003)'
_journal_page_first 1821
_journal_page_last 1828
_journal_paper_doi 10.1039/b618981d
_journal_year 2007
_chemical_formula_sum 'C5 H5 N6 Na O'
_chemical_formula_weight 188.14
_chemical_name_common catena-(mu4-5-(pyrimidil)tetrazolate)-aquo-sodium(i)
_chemical_name_systematic
;
catena-(mu4-5-(pyrimidil)tetrazolate)-aquo-sodium(i)
;
_space_group_IT_number 14
_symmetry_cell_setting monoclinic
_symmetry_space_group_name_Hall '-P 2ybc'
_symmetry_space_group_name_H-M 'P 1 21/c 1'
_atom_sites_solution_hydrogens geom
_atom_sites_solution_primary direct
_atom_sites_solution_secondary difmap
_audit_creation_method SHELXL-97
_cell_angle_alpha 90.00
_cell_angle_beta 103.816(2)
_cell_angle_gamma 90.00
_cell_formula_units_Z 4
_cell_length_a 6.2520(8)
_cell_length_b 9.6115(12)
_cell_length_c 12.8642(16)
_cell_measurement_reflns_used 2581
_cell_measurement_temperature 100(2)
_cell_measurement_theta_max 28.148
_cell_measurement_theta_min 2.674
_cell_volume 750.66(16)
_computing_cell_refinement 'Bruker SMART'
_computing_data_collection 'Bruker SMART'
_computing_data_reduction 'Bruker SMART'
_computing_molecular_graphics 'Bruker SHELXTL'
_computing_publication_material 'SHELXL-97 (Sheldrick, 1997)'
_computing_structure_refinement 'SHELXL-97 (Sheldrick, 1997)'
_computing_structure_solution 'SHELXS-97 (Sheldrick, 1990)'
_diffrn_ambient_temperature 100(2)
_diffrn_detector_area_resol_mean 8.26
_diffrn_measured_fraction_theta_full 0.915
_diffrn_measured_fraction_theta_max 0.915
_diffrn_measurement_device_type 'Bruker Axs APEX automatic diffractometer'
_diffrn_measurement_method 'phi and omega scans'
_diffrn_radiation_monochromator graphite
_diffrn_radiation_source 'fine-focus sealed tube'
_diffrn_radiation_type MoK\a
_diffrn_radiation_wavelength 0.71073
_diffrn_reflns_av_R_equivalents 0.0183
_diffrn_reflns_av_sigmaI/netI 0.0214
_diffrn_reflns_limit_h_max 6
_diffrn_reflns_limit_h_min -8
_diffrn_reflns_limit_k_max 12
_diffrn_reflns_limit_k_min -9
_diffrn_reflns_limit_l_max 16
_diffrn_reflns_limit_l_min -16
_diffrn_reflns_number 4495
_diffrn_reflns_theta_full 28.15
_diffrn_reflns_theta_max 28.15
_diffrn_reflns_theta_min 2.67
_exptl_absorpt_coefficient_mu 0.174
_exptl_absorpt_correction_T_max 1.000
_exptl_absorpt_correction_T_min 0.998
_exptl_absorpt_correction_type empirical
_exptl_absorpt_process_details Empirical
_exptl_crystal_colour Colorless
_exptl_crystal_density_diffrn 1.665
_exptl_crystal_density_meas ?
_exptl_crystal_density_method .
_exptl_crystal_description prismatic
_exptl_crystal_F_000 384
_exptl_crystal_size_max 0.18
_exptl_crystal_size_mid 0.11
_exptl_crystal_size_min 0.06
_refine_diff_density_max 0.560
_refine_diff_density_min -0.319
_refine_diff_density_rms 0.075
_refine_ls_extinction_method none
_refine_ls_goodness_of_fit_ref 1.242
_refine_ls_hydrogen_treatment mixed
_refine_ls_matrix_type full
_refine_ls_number_parameters 126
_refine_ls_number_reflns 1686
_refine_ls_number_restraints 0
_refine_ls_restrained_S_all 1.242
_refine_ls_R_factor_all 0.0585
_refine_ls_R_factor_gt 0.0546
_refine_ls_shift/su_max 0.006
_refine_ls_shift/su_mean 0.001
_refine_ls_structure_factor_coef Fsqd
_refine_ls_weighting_details 'calc w=1/[\s^2^(Fo^2^)+(0.0327P)^2^+1.6107P] where P=(Fo^2^+2Fc^2^)/3'
_refine_ls_weighting_scheme calc
_refine_ls_wR_factor_gt 0.1328
_refine_ls_wR_factor_ref 0.1345
_reflns_number_gt 1563
_reflns_number_total 1686
_reflns_threshold_expression >2sigma(I)
_cod_data_source_file b618981d.txt
_cod_data_source_block Compound_1
_cod_depositor_comments
;
The following automatic conversions were performed:
'_symmetry_cell_setting' value 'Monoclinic' changed to 'monoclinic'
according to '/home/saulius/struct/CIF-dictionaries/cif_core.dic'
dictionary named 'cif_core.dic' version 2.4.1 from
2010-06-29.

'_exptl_absorpt_correction_type' value 'Empirical' changed to
'empirical' according to
'/home/saulius/struct/CIF-dictionaries/cif_core.dic' dictionary named
'cif_core.dic' version 2.4.1 from 2010-06-29.

Automatic conversion script
Id: cif_fix_enum 1527 2010-12-29 10:47:43Z saulius 
;
_cod_original_sg_symbol_H-M P2(1)/c
_cod_database_code 7005276

loop_
_symmetry_equiv_pos_as_xyz
'x, y, z'
'-x, y+1/2, -z+1/2'
'-x, -y, -z'
'x, -y-1/2, z-1/2'

loop_
_atom_site_label
_atom_site_type_symbol
_atom_site_fract_x
_atom_site_fract_y
_atom_site_fract_z
_atom_site_U_iso_or_equiv
_atom_site_adp_type
_atom_site_occupancy
_atom_site_symmetry_multiplicity
_atom_site_calc_flag
_atom_site_refinement_flags
_atom_site_disorder_assembly
_atom_site_disorder_group
Na Na 0.43012(16) 0.45693(11) 0.13805(8) 0.0175(3) Uani 1 1 d . . .
N1 N 0.7396(3) 0.5955(2) 0.11199(17) 0.0152(4) Uani 1 1 d . . .
N2 N 0.8150(4) 0.7269(2) 0.12325(17) 0.0153(5) Uani 1 1 d . . .
N3 N 1.0308(3) 0.7264(2) 0.13583(17) 0.0148(4) Uani 1 1 d . . .
N4 N 1.1018(3) 0.5943(2) 0.13294(16) 0.0139(4) Uani 1 1 d . . .
C5 C 0.9191(4) 0.5174(3) 0.11857(18) 0.0127(5) Uani 1 1 d . . .
C6 C 0.9159(4) 0.3645(3) 0.11222(19) 0.0139(5) Uani 1 1 d . . .
N7 N 0.7182(3) 0.3030(2) 0.09878(17) 0.0160(5) Uani 1 1 d . . .
C8 C 0.7193(4) 0.1645(3) 0.0940(2) 0.0182(5) Uani 1 1 d . . .
H8 H 0.5826 0.1166 0.0821 0.022 Uiso 1 1 calc R . .
C9 C 0.9103(4) 0.0872(3) 0.1056(2) 0.0175(5) Uani 1 1 d . . .
H9 H 0.9082 -0.0116 0.1041 0.021 Uiso 1 1 calc R . .
C10 C 1.1046(4) 0.1619(3) 0.1194(2) 0.0174(5) Uani 1 1 d . . .
H10 H 1.2393 0.1125 0.1279 0.021 Uiso 1 1 calc R . .
N11 N 1.1093(3) 0.3006(2) 0.12129(17) 0.0147(4) Uani 1 1 d . . .
O1W O 0.5491(4) 0.3911(2) 0.32034(16) 0.0200(4) Uani 1 1 d . . .
H1W H 0.657(8) 0.346(5) 0.336(3) 0.048(13) Uiso 1 1 d . . .
H2W H 0.462(7) 0.349(5) 0.337(3) 0.047(13) Uiso 1 1 d . . .

loop_
_atom_site_aniso_label
_atom_site_aniso_U_11
_atom_site_aniso_U_22
_atom_site_aniso_U_33
_atom_site_aniso_U_23
_atom_site_aniso_U_13
_atom_site_aniso_U_12
Na 0.0098(5) 0.0188(5) 0.0253(6) 0.0012(4) 0.0068(4) 0.0008(4)
N1 0.0134(10) 0.0138(10) 0.0192(11) 0.0013(8) 0.0055(8) 0.0011(8)
N2 0.0142(10) 0.0135(10) 0.0194(11) 0.0000(8) 0.0063(8) 0.0005(8)
N3 0.0137(10) 0.0154(11) 0.0156(10) -0.0004(8) 0.0041(8) 0.0011(8)
N4 0.0121(10) 0.0149(10) 0.0153(10) -0.0003(8) 0.0041(8) -0.0001(8)
C5 0.0109(11) 0.0170(12) 0.0104(11) 0.0007(9) 0.0028(8) 0.0006(9)
C6 0.0109(11) 0.0195(12) 0.0121(11) -0.0002(9) 0.0041(9) 0.0011(9)
N7 0.0119(10) 0.0174(11) 0.0198(11) -0.0006(8) 0.0060(8) -0.0006(8)
C8 0.0159(12) 0.0211(13) 0.0192(13) -0.0004(10) 0.0074(10) -0.0040(10)
C9 0.0217(13) 0.0136(12) 0.0196(12) -0.0005(10) 0.0096(10) -0.0012(10)
C10 0.0166(12) 0.0202(13) 0.0169(12) 0.0000(10) 0.0069(9) 0.0044(10)
N11 0.0123(10) 0.0174(11) 0.0156(10) -0.0003(8) 0.0057(8) 0.0015(8)
O1W 0.0125(9) 0.0193(10) 0.0290(11) 0.0021(8) 0.0064(8) -0.0002(8)

loop_
_atom_type_symbol
_atom_type_description
_atom_type_scat_dispersion_real
_atom_type_scat_dispersion_imag
_atom_type_scat_source
C C 0.0033 0.0016 'International Tables Vol C Tables 4.2.6.8 and 6.1.1.4'
H H 0.0000 0.0000 'International Tables Vol C Tables 4.2.6.8 and 6.1.1.4'
N N 0.0061 0.0033 'International Tables Vol C Tables 4.2.6.8 and 6.1.1.4'
O O 0.0106 0.0060 'International Tables Vol C Tables 4.2.6.8 and 6.1.1.4'
Na Na 0.0362 0.0249 'International Tables Vol C Tables 4.2.6.8 and 6.1.1.4'

loop_
_geom_angle_atom_site_label_1
_geom_angle_atom_site_label_2
_geom_angle_atom_site_label_3
_geom_angle
_geom_angle_site_symmetry_1
_geom_angle_site_symmetry_3
_geom_angle_publ_flag
O1W Na N4 103.61(8) . 1_455 ?
O1W Na N1 102.12(8) . . ?
N4 Na N1 113.15(8) 1_455 . ?
O1W Na N11 88.88(8) . 1_455 ?
N4 Na N11 70.45(7) 1_455 1_455 ?
N1 Na N11 166.82(8) . 1_455 ?
O1W Na N7 88.32(8) . . ?
N4 Na N7 166.26(8) 1_455 . ?
N1 Na N7 70.00(8) . . ?
N11 Na N7 103.50(8) 1_455 . ?
O1W Na Na 149.60(7) . 3_665 ?
N4 Na Na 103.25(6) 1_455 3_665 ?
N1 Na Na 53.65(6) . 3_665 ?
N11 Na Na 113.48(7) 1_455 3_665 ?
N7 Na Na 67.23(6) . 3_665 ?
C5 N1 N2 104.7(2) . . ?
C5 N1 Na 111.54(16) . . ?
N2 N1 Na 140.18(16) . . ?
N3 N2 N1 109.3(2) . . ?
N2 N3 N4 109.5(2) . . ?
C5 N4 N3 104.4(2) . . ?
C5 N4 Na 113.10(16) . 1_655 ?
N3 N4 Na 142.43(16) . 1_655 ?
N4 C5 N1 112.1(2) . . ?
N4 C5 C6 124.1(2) . . ?
N1 C5 C6 123.9(2) . . ?
N11 C6 N7 126.5(2) . . ?
N11 C6 C5 117.0(2) . . ?
N7 C6 C5 116.5(2) . . ?
C8 N7 C6 115.5(2) . . ?
C8 N7 Na 128.21(17) . . ?
C6 N7 Na 113.74(16) . . ?
N7 C8 C9 123.0(2) . . ?
N7 C8 H8 118.5 . . ?
C9 C8 H8 118.5 . . ?
C8 C9 C10 116.3(2) . . ?
C8 C9 H9 121.8 . . ?
C10 C9 H9 121.8 . . ?
N11 C10 C9 122.4(2) . . ?
N11 C10 H10 118.8 . . ?
C9 C10 H10 118.8 . . ?
C10 N11 C6 116.2(2) . . ?
C10 N11 Na 128.53(17) . 1_655 ?
C6 N11 Na 115.23(17) . 1_655 ?
Na O1W H1W 117(3) . . ?
Na O1W H2W 111(3) . . ?
H1W O1W H2W 105(4) . . ?

loop_
_geom_bond_atom_site_label_1
_geom_bond_atom_site_label_2
_geom_bond_distance
_geom_bond_site_symmetry_2
_geom_bond_publ_flag
Na O1W 2.371(2) . ?
Na N4 2.428(2) 1_455 ?
Na N1 2.437(2) . ?
Na N11 2.474(2) 1_455 ?
Na N7 2.475(2) . ?
Na Na 3.943(2) 3_665 ?
N1 C5 1.335(3) . ?
N1 N2 1.344(3) . ?
N2 N3 1.320(3) . ?
N3 N4 1.348(3) . ?
N4 C5 1.335(3) . ?
N4 Na 2.428(2) 1_655 ?
C5 C6 1.472(4) . ?
C6 N11 1.336(3) . ?
C6 N7 1.343(3) . ?
N7 C8 1.333(3) . ?
C8 C9 1.384(4) . ?
C8 H8 0.9500 . ?
C9 C10 1.385(4) . ?
C9 H9 0.9500 . ?
C10 N11 1.334(3) . ?
C10 H10 0.9500 . ?
N11 Na 2.474(2) 1_655 ?
O1W H1W 0.78(5) . ?
O1W H2W 0.75(5) . ?
